data_4061895
_journal_name_full Organometallics
_journal_year 2003
_chemical_formula_sum 'C74 H96 F6 N2 O5 P2 Pd2'
_chemical_formula_weight 1482.27
_space_group_IT_number 4
_symmetry_cell_setting monoclinic
_symmetry_space_group_name_Hall 'P 2yb'
_symmetry_space_group_name_H-M 'P 1 21 1'
_cell_angle_alpha 90.00
_cell_angle_beta 99.2200(10)
_cell_angle_gamma 90.00
_cell_formula_units_Z 2
_cell_length_a 11.05970(10)
_cell_length_b 19.3488(3)
_cell_length_c 16.9257(3)
_cell_measurement_temperature 120(2)
_cell_volume 3575.17(9)
_diffrn_ambient_temperature 120(2)
_exptl_crystal_density_diffrn 1.377
_cod_depositor_comments
;
The following automatic conversions were performed:
'_symmetry_cell_setting' value 'Monoclinic' changed to 'monoclinic'
according to '/home/saulius/struct/CIF-dictionaries/cif_core.dic'
dictionary named 'cif_core.dic' version 2.4.1 from 2010-06-29.

Automatic conversion script
Id: cif_fix_enum 1527 2010-12-29 10:47:43Z saulius 
;
_cod_original_sg_symbol_H-M 'P 21'
_cod_database_code 4061895

loop_
_symmetry_equiv_pos_as_xyz
'x, y, z'
'-x, y+1/2, -z'

loop_
_atom_site_label
_atom_site_type_symbol
_atom_site_fract_x
_atom_site_fract_y
_atom_site_fract_z
_atom_site_U_iso_or_equiv
_atom_site_adp_type
_atom_site_occupancy
_atom_site_symmetry_multiplicity
_atom_site_calc_flag
_atom_site_refinement_flags
_atom_site_disorder_assembly
_atom_site_disorder_group
Pd1 Pd 0.38474(3) 0.218142(18) 0.199677(19) 0.01325(9) Uani 1 1 d . . .
Pd51 Pd 0.07664(3) 0.752869(19) 0.10072(2) 0.01523(10) Uani 1 1 d . . .
P51 P 0.03187(10) 0.74998(9) 0.22752(7) 0.0127(3) Uani 1 1 d . . .
P1 P 0.34672(10) 0.21945(10) 0.32803(7) 0.0125(2) Uani 1 1 d . . .
N1 N 0.4175(3) 0.2204(3) 0.0788(2) 0.0142(8) Uani 1 1 d . . .
O2 O 0.6903(3) 0.2501(2) 0.2215(2) 0.0274(8) Uani 1 1 d . . .
O52 O 0.3793(3) 0.7225(2) 0.1237(2) 0.0282(8) Uani 1 1 d . . .
N51 N 0.1176(3) 0.7536(4) -0.0188(2) 0.0217(10) Uani 1 1 d . . .
O51 O 0.2006(3) 0.66975(19) 0.1363(2) 0.0206(8) Uani 1 1 d . . .
C13 C -0.0604(4) 0.1922(3) 0.3523(3) 0.0203(12) Uani 1 1 d . . .
H13 H -0.1452 0.1905 0.3560 0.024 Uiso 1 1 calc R . .
O1 O 0.5102(3) 0.30160(18) 0.23268(19) 0.0182(8) Uani 1 1 d . . .
C16 C 0.2312(4) 0.1319(3) 0.4802(3) 0.0135(11) Uani 1 1 d . . .
C66 C -0.0896(4) 0.8450(3) 0.3742(3) 0.0160(11) Uani 1 1 d . . .
C78 C 0.0424(4) 0.6595(3) 0.2610(3) 0.0135(11) Uani 1 1 d . . .
H78 H 0.1294 0.6454 0.2612 0.016 Uiso 1 1 calc R . .
C23 C 0.3388(4) 0.3213(3) 0.4492(3) 0.0182(12) Uani 1 1 d . . .
H23A H 0.2524 0.3107 0.4531 0.022 Uiso 1 1 calc R . .
H23B H 0.3918 0.2899 0.4858 0.022 Uiso 1 1 calc R . .
C14 C 0.0250(4) 0.1647(3) 0.4131(3) 0.0189(12) Uani 1 1 d . . .
H14 H -0.0030 0.1436 0.4575 0.023 Uiso 1 1 calc R . .
C62 C -0.3351(4) 0.7526(3) 0.1813(3) 0.0196(11) Uani 1 1 d . . .
H62 H -0.3917 0.7325 0.1395 0.024 Uiso 1 1 calc R . .
C6 C 0.2443(4) 0.1415(3) 0.0733(3) 0.0174(12) Uani 1 1 d . . .
C17 C 0.2727(4) 0.1668(3) 0.5508(3) 0.0201(12) Uani 1 1 d . . .
H17 H 0.2552 0.2146 0.5550 0.024 Uiso 1 1 calc R . .
C10 C 0.1903(4) 0.1984(2) 0.3441(3) 0.0144(12) Uani 1 1 d . . .
C64 C -0.2934(4) 0.8159(3) 0.3031(3) 0.0190(12) Uani 1 1 d . . .
H64 H -0.3223 0.8409 0.3447 0.023 Uiso 1 1 calc R . .
C12 C -0.0223(4) 0.2220(3) 0.2865(3) 0.0189(11) Uani 1 1 d . . .
H12 H -0.0799 0.2408 0.2443 0.023 Uiso 1 1 calc R . .
C32 C 0.6788(4) 0.1631(3) 0.4691(3) 0.0219(13) Uani 1 1 d . . .
H32A H 0.7587 0.1873 0.4788 0.026 Uiso 1 1 calc R . .
H32B H 0.6499 0.1576 0.5212 0.026 Uiso 1 1 calc R . .
C77 C 0.1564(4) 0.8728(3) 0.2671(3) 0.0197(12) Uani 1 1 d . . .
H77A H 0.1833 0.8717 0.2141 0.024 Uiso 1 1 calc R . .
H77B H 0.0752 0.8954 0.2608 0.024 Uiso 1 1 calc R . .
C83 C -0.0360(5) 0.6106(3) 0.2018(3) 0.0209(12) Uani 1 1 d . . .
H83A H -0.1240 0.6199 0.2021 0.025 Uiso 1 1 calc R . .
H83B H -0.0188 0.6190 0.1470 0.025 Uiso 1 1 calc R . .
C2 C 0.2115(4) 0.0923(3) 0.1979(3) 0.0196(12) Uani 1 1 d . . .
H2 H 0.2249 0.0921 0.2547 0.024 Uiso 1 1 calc R . .
C72 C 0.1456(4) 0.7986(3) 0.2972(3) 0.0144(11) Uani 1 1 d . . .
H72 H 0.1160 0.8010 0.3499 0.017 Uiso 1 1 calc R . .
C5 C 0.1704(5) 0.0898(3) 0.0316(4) 0.0311(15) Uani 1 1 d . . .
H5 H 0.1580 0.0885 -0.0252 0.037 Uiso 1 1 calc R . .
C22 C 0.3611(4) 0.3097(3) 0.3627(3) 0.0151(11) Uani 1 1 d . . .
H22 H 0.4486 0.3227 0.3624 0.018 Uiso 1 1 calc R . .
C11 C 0.1027(4) 0.2239(3) 0.2835(3) 0.0178(11) Uani 1 1 d . . .
H11 H 0.1290 0.2437 0.2378 0.021 Uiso 1 1 calc R . .
C29 C 0.4779(4) 0.0983(3) 0.3591(3) 0.0178(11) Uani 1 1 d . . .
H29A H 0.3981 0.0739 0.3503 0.021 Uiso 1 1 calc R . .
H29B H 0.5046 0.1042 0.3064 0.021 Uiso 1 1 calc R . .
C26 C 0.3152(5) 0.4344(3) 0.3306(3) 0.0239(13) Uani 1 1 d . . .
H26A H 0.2628 0.4663 0.2943 0.029 Uiso 1 1 calc R . .
H26B H 0.4018 0.4442 0.3262 0.029 Uiso 1 1 calc R . .
C25 C 0.2950(5) 0.4464(3) 0.4160(3) 0.0276(13) Uani 1 1 d . . .
H25A H 0.3196 0.4942 0.4320 0.033 Uiso 1 1 calc R . .
H25B H 0.2067 0.4414 0.4188 0.033 Uiso 1 1 calc R . .
C24 C 0.3672(5) 0.3963(3) 0.4738(3) 0.0250(13) Uani 1 1 d . . .
H24A H 0.3472 0.4040 0.5281 0.030 Uiso 1 1 calc R . .
H24B H 0.4559 0.4050 0.4759 0.030 Uiso 1 1 calc R . .
C60 C -0.1241(4) 0.7743(2) 0.2428(3) 0.0138(11) Uani 1 1 d . . .
C74 C 0.3626(4) 0.8061(3) 0.3689(3) 0.0248(13) Uani 1 1 d . . .
H74A H 0.3350 0.8072 0.4217 0.030 Uiso 1 1 calc R . .
H74B H 0.4440 0.7836 0.3759 0.030 Uiso 1 1 calc R . .
C71 C -0.0396(4) 0.8108(3) 0.4441(3) 0.0197(12) Uani 1 1 d . . .
H71 H -0.0502 0.7623 0.4482 0.024 Uiso 1 1 calc R . .
C27 C 0.2847(4) 0.3603(3) 0.3056(3) 0.0183(11) Uani 1 1 d . . .
H27A H 0.3013 0.3528 0.2505 0.022 Uiso 1 1 calc R . .
H27B H 0.1965 0.3516 0.3058 0.022 Uiso 1 1 calc R . .
C67 C -0.0774(5) 0.9171(3) 0.3726(3) 0.0262(13) Uani 1 1 d . . .
H67 H -0.1143 0.9421 0.3267 0.031 Uiso 1 1 calc R . .
C4 C 0.1163(5) 0.0412(3) 0.0740(3) 0.0286(14) Uani 1 1 d . . .
H4 H 0.0646 0.0069 0.0463 0.034 Uiso 1 1 calc R . .
C3 C 0.1369(5) 0.0422(3) 0.1565(3) 0.0261(13) Uani 1 1 d . . .
H3 H 0.0998 0.0082 0.1852 0.031 Uiso 1 1 calc R . .
C76 C 0.2486(5) 0.9147(3) 0.3257(3) 0.0235(12) Uani 1 1 d . . .
H76A H 0.2563 0.9617 0.3039 0.028 Uiso 1 1 calc R . .
H76B H 0.2181 0.9192 0.3774 0.028 Uiso 1 1 calc R . .
C82 C -0.0077(5) 0.5357(3) 0.2248(3) 0.0252(13) Uani 1 1 d . . .
H82A H 0.0790 0.5256 0.2211 0.030 Uiso 1 1 calc R . .
H82B H -0.0598 0.5049 0.1868 0.030 Uiso 1 1 calc R . .
C18 C 0.3400(5) 0.1323(3) 0.6159(3) 0.0228(12) Uani 1 1 d . . .
H18 H 0.3682 0.1564 0.6642 0.027 Uiso 1 1 calc R . .
C28 C 0.4620(4) 0.1694(3) 0.3958(3) 0.0151(11) Uani 1 1 d . . .
H28 H 0.4315 0.1627 0.4477 0.018 Uiso 1 1 calc R . .
C51 C -0.0398(4) 0.8280(3) 0.0562(3) 0.0183(12) Uani 1 1 d . . .
C65 C -0.1672(4) 0.8097(3) 0.3048(3) 0.0153(11) Uani 1 1 d . . .
C69 C 0.0380(5) 0.9172(3) 0.5043(3) 0.0272(14) Uani 1 1 d . . .
H69 H 0.0819 0.9415 0.5486 0.033 Uiso 1 1 calc R . .
C52 C -0.0966(5) 0.8793(3) 0.0940(3) 0.0229(12) Uani 1 1 d . . .
H52 H -0.0854 0.8801 0.1508 0.027 Uiso 1 1 calc R . .
C61 C -0.2126(4) 0.7475(3) 0.1805(3) 0.0169(11) Uani 1 1 d . . .
H61 H -0.1854 0.7251 0.1366 0.020 Uiso 1 1 calc R . .
C59 C 0.1578(5) 0.6863(4) -0.0472(4) 0.0351(16) Uani 1 1 d . . .
H59A H 0.1664 0.6900 -0.1037 0.053 Uiso 1 1 calc R . .
H59B H 0.0967 0.6508 -0.0409 0.053 Uiso 1 1 calc R . .
H59C H 0.2368 0.6735 -0.0156 0.053 Uiso 1 1 calc R . .
C15 C 0.1513(4) 0.1667(3) 0.4112(3) 0.0153(11) Uani 1 1 d . . .
C53 C -0.1693(5) 0.9293(3) 0.0513(4) 0.0301(14) Uani 1 1 d . . .
H53 H -0.2084 0.9633 0.0789 0.036 Uiso 1 1 calc R . .
C73 C 0.2724(4) 0.7638(3) 0.3108(3) 0.0198(12) Uani 1 1 d . . .
H73A H 0.2655 0.7168 0.3327 0.024 Uiso 1 1 calc R . .
H73B H 0.3029 0.7595 0.2592 0.024 Uiso 1 1 calc R . .
C55 C -0.1273(5) 0.8814(4) -0.0696(4) 0.0332(17) Uani 1 1 d . . .
H55 H -0.1352 0.8827 -0.1263 0.040 Uiso 1 1 calc R . .
C79 C 0.0172(5) 0.6474(3) 0.3462(3) 0.0195(12) Uani 1 1 d . . .
H79A H -0.0694 0.6584 0.3491 0.023 Uiso 1 1 calc R . .
H79B H 0.0699 0.6781 0.3839 0.023 Uiso 1 1 calc R . .
C7 C 0.3009(4) 0.1970(3) 0.0290(3) 0.0218(14) Uani 1 1 d . . .
H7A H 0.3177 0.1788 -0.0228 0.026 Uiso 1 1 calc R . .
H7B H 0.2436 0.2365 0.0181 0.026 Uiso 1 1 calc R . .
C70 C 0.0256(5) 0.8467(3) 0.5080(3) 0.0284(14) Uani 1 1 d . . .
H70 H 0.0619 0.8225 0.5546 0.034 Uiso 1 1 calc R . .
C20 C 0.3217(5) 0.0278(3) 0.5396(3) 0.0285(14) Uani 1 1 d . . .
H20 H 0.3380 -0.0201 0.5357 0.034 Uiso 1 1 calc R . .
C56 C -0.0568(5) 0.8301(3) -0.0282(3) 0.0258(13) Uani 1 1 d . . .
C63 C -0.3773(4) 0.7872(3) 0.2433(3) 0.0219(13) Uani 1 1 d . . .
H63 H -0.4626 0.7910 0.2444 0.026 Uiso 1 1 calc R . .
C75 C 0.3742(5) 0.8797(3) 0.3396(3) 0.0251(13) Uani 1 1 d . . .
H75A H 0.4085 0.8792 0.2890 0.030 Uiso 1 1 calc R . .
H75B H 0.4308 0.9062 0.3798 0.030 Uiso 1 1 calc R . .
C80 C 0.0438(5) 0.5707(3) 0.3704(3) 0.0283(14) Uani 1 1 d . . .
H80A H 0.0233 0.5628 0.4245 0.034 Uiso 1 1 calc R . .
H80B H 0.1322 0.5613 0.3726 0.034 Uiso 1 1 calc R . .
C68 C -0.0124(5) 0.9527(3) 0.4371(4) 0.0294(14) Uani 1 1 d . . .
H68 H -0.0030 1.0014 0.4346 0.035 Uiso 1 1 calc R . .
C33 C 0.5855(4) 0.2068(3) 0.4124(3) 0.0186(12) Uani 1 1 d . . .
H33A H 0.5749 0.2524 0.4371 0.022 Uiso 1 1 calc R . .
H33B H 0.6165 0.2148 0.3614 0.022 Uiso 1 1 calc R . .
C85 C 0.3850(5) 0.6100(4) 0.1715(4) 0.0369(16) Uani 1 1 d . . .
C1 C 0.2675(4) 0.1432(3) 0.1569(3) 0.0166(11) Uani 1 1 d . . .
C21 C 0.2540(5) 0.0622(3) 0.4746(3) 0.0220(12) Uani 1 1 d . . .
H21 H 0.2239 0.0377 0.4269 0.026 Uiso 1 1 calc R . .
C81 C -0.0309(5) 0.5207(3) 0.3107(3) 0.0300(14) Uani 1 1 d . . .
H81A H -0.0072 0.4725 0.3254 0.036 Uiso 1 1 calc R . .
H81B H -0.1193 0.5260 0.3133 0.036 Uiso 1 1 calc R . .
C31 C 0.6949(4) 0.0925(3) 0.4334(3) 0.0253(13) Uani 1 1 d . . .
H31A H 0.7517 0.0646 0.4720 0.030 Uiso 1 1 calc R . .
H31B H 0.7317 0.0979 0.3842 0.030 Uiso 1 1 calc R . .
C30 C 0.5720(4) 0.0546(3) 0.4132(3) 0.0261(13) Uani 1 1 d . . .
H30A H 0.5846 0.0105 0.3861 0.031 Uiso 1 1 calc R . .
H30B H 0.5405 0.0437 0.4633 0.031 Uiso 1 1 calc R . .
C84 C 0.3167(5) 0.6745(3) 0.1402(3) 0.0204(12) Uani 1 1 d . B .
C34 C 0.6254(4) 0.2983(3) 0.2361(3) 0.0187(12) Uani 1 1 d . A .
C35 C 0.6893(5) 0.3660(4) 0.2637(4) 0.0312(15) Uani 1 1 d . . .
C19 C 0.3654(5) 0.0627(3) 0.6095(3) 0.0302(14) Uani 1 1 d . . .
H19 H 0.4126 0.0390 0.6530 0.036 Uiso 1 1 calc R . .
C57 C 0.0027(4) 0.7749(3) -0.0700(3) 0.0284(16) Uani 1 1 d . . .
H57A H -0.0529 0.7347 -0.0808 0.034 Uiso 1 1 calc R . .
H57B H 0.0207 0.7925 -0.1218 0.034 Uiso 1 1 calc R . .
C58 C 0.2131(5) 0.8051(3) -0.0242(3) 0.0299(15) Uani 1 1 d . . .
H58A H 0.2243 0.8103 -0.0802 0.045 Uiso 1 1 calc R . .
H58B H 0.2901 0.7900 0.0080 0.045 Uiso 1 1 calc R . .
H58C H 0.1886 0.8496 -0.0040 0.045 Uiso 1 1 calc R . .
C54 C -0.1851(5) 0.9297(4) -0.0320(4) 0.0337(16) Uani 1 1 d . . .
H54 H -0.2356 0.9634 -0.0618 0.040 Uiso 1 1 calc R . .
C8 C 0.5150(5) 0.1694(3) 0.0703(3) 0.0283(14) Uani 1 1 d . . .
H8A H 0.5281 0.1680 0.0145 0.042 Uiso 1 1 calc R . .
H8B H 0.4900 0.1236 0.0863 0.042 Uiso 1 1 calc R . .
H8C H 0.5912 0.1830 0.1047 0.042 Uiso 1 1 calc R . .
C9 C 0.4502(5) 0.2889(3) 0.0507(3) 0.0253(14) Uani 1 1 d . . .
H9A H 0.5301 0.3029 0.0801 0.038 Uiso 1 1 calc R . .
H9B H 0.3880 0.3227 0.0600 0.038 Uiso 1 1 calc R . .
H9C H 0.4543 0.2867 -0.0066 0.038 Uiso 1 1 calc R . .
O1E O 0.5885(6) 0.0073(3) 0.1212(4) 0.090(2) Uani 1 1 d . . .
C2E C 0.4442(8) -0.0376(5) 0.0106(9) 0.108(5) Uani 1 1 d . . .
H21E H 0.4000 0.0063 0.0009 0.163 Uiso 1 1 calc R . .
H22E H 0.3879 -0.0761 -0.0053 0.163 Uiso 1 1 calc R . .
H23E H 0.5114 -0.0390 -0.0207 0.163 Uiso 1 1 calc R . .
C3E C 0.646(2) -0.0010(6) 0.2010(7) 0.207(11) Uani 1 1 d . . .
H31E H 0.6848 -0.0471 0.2091 0.249 Uiso 1 1 calc R . .
H32E H 0.5859 0.0041 0.2383 0.249 Uiso 1 1 calc R . .
C4E C 0.7438(13) 0.0576(6) 0.2142(5) 0.139(6) Uani 1 1 d . . .
H41E H 0.7933 0.0563 0.1711 0.208 Uiso 1 1 calc R . .
H42E H 0.7968 0.0508 0.2658 0.208 Uiso 1 1 calc R . .
H43E H 0.7027 0.1025 0.2140 0.208 Uiso 1 1 calc R . .
C1E C 0.4950(17) -0.0437(7) 0.0976(11) 0.163(7) Uani 1 1 d . . .
H11E H 0.4282 -0.0376 0.1295 0.195 Uiso 1 1 calc R . .
H12E H 0.5300 -0.0904 0.1087 0.195 Uiso 1 1 calc R . .
F1A F 0.6448(7) 0.4183(4) 0.2177(5) 0.0501(10) Uani 0.567(7) 1 d P A 1
F2A F 0.8103(7) 0.3668(4) 0.2672(5) 0.0501(10) Uani 0.567(7) 1 d P A 2
F3A F 0.6692(7) 0.3850(4) 0.3381(5) 0.0501(10) Uani 0.567(7) 1 d P A 3
F1B F 0.7263(9) 0.3632(5) 0.3433(6) 0.0501(10) Uani 0.433(7) 1 d P A 4
F2B F 0.6193(9) 0.4240(5) 0.2520(7) 0.0501(10) Uani 0.433(7) 1 d P A 5
F3B F 0.7860(9) 0.3784(5) 0.2275(7) 0.0501(10) Uani 0.433(7) 1 d P A 6
F51A F 0.4996(7) 0.6065(4) 0.1666(4) 0.0573(11) Uani 0.655(5) 1 d P B 7
F52A F 0.3282(5) 0.5494(3) 0.1532(5) 0.0573(11) Uani 0.655(5) 1 d P B 8
F53A F 0.3830(5) 0.6069(3) 0.2571(4) 0.0573(11) Uani 0.655(5) 1 d P B 9
F51B F 0.3284(11) 0.5675(7) 0.2084(9) 0.0573(11) Uani 0.345(5) 1 d P B 10
F52B F 0.5006(13) 0.6167(8) 0.2025(8) 0.0573(11) Uani 0.345(5) 1 d P B 11
F53B F 0.3851(10) 0.5680(6) 0.0989(7) 0.0573(11) Uani 0.345(5) 1 d P B 12

loop_
_atom_site_aniso_label
_atom_site_aniso_U_11
_atom_site_aniso_U_22
_atom_site_aniso_U_33
_atom_site_aniso_U_23
_atom_site_aniso_U_13
_atom_site_aniso_U_12
Pd1 0.01063(17) 0.0175(2) 0.01202(18) 0.00097(17) 0.00299(13) -0.00018(17)
Pd51 0.01034(17) 0.0231(2) 0.01257(18) -0.00073(18) 0.00285(13) -0.00161(17)
P51 0.0098(5) 0.0163(7) 0.0120(6) -0.0016(8) 0.0014(4) -0.0005(7)
P1 0.0099(5) 0.0160(6) 0.0116(6) 0.0000(8) 0.0018(4) -0.0003(8)
N1 0.0118(18) 0.019(2) 0.0121(19) 0.005(3) 0.0029(15) 0.002(3)
O2 0.0149(16) 0.032(2) 0.033(2) -0.005(2) -0.0005(14) 0.000(2)
O52 0.0168(16) 0.035(2) 0.032(2) 0.003(2) 0.0028(14) -0.007(2)
N51 0.0098(19) 0.039(3) 0.016(2) 0.004(3) 0.0014(15) -0.006(3)
O51 0.0139(18) 0.026(2) 0.024(2) -0.0040(18) 0.0068(15) 0.0012(17)
C13 0.012(2) 0.024(3) 0.026(3) 0.002(2) 0.006(2) -0.002(2)
O1 0.0142(18) 0.021(2) 0.0200(19) -0.0020(17) 0.0051(14) -0.0016(16)
C16 0.012(2) 0.018(3) 0.012(3) 0.004(2) 0.0069(19) -0.002(2)
C66 0.007(2) 0.020(3) 0.022(3) -0.005(2) 0.0060(19) -0.002(2)
C78 0.012(2) 0.013(3) 0.015(3) -0.002(2) 0.0014(19) 0.000(2)
C23 0.018(3) 0.022(3) 0.015(3) 0.000(2) 0.003(2) -0.003(2)
C14 0.017(3) 0.023(3) 0.018(3) 0.001(2) 0.006(2) -0.005(2)
C62 0.018(2) 0.023(3) 0.017(2) 0.004(3) 0.0013(19) -0.001(3)
C6 0.009(2) 0.027(3) 0.017(3) 0.001(2) 0.0054(19) 0.003(2)
C17 0.013(3) 0.026(3) 0.021(3) 0.002(2) 0.003(2) 0.000(2)
C10 0.010(2) 0.019(3) 0.014(3) -0.003(2) 0.0024(18) -0.002(2)
C64 0.017(3) 0.016(3) 0.026(3) -0.003(2) 0.010(2) 0.002(2)
C12 0.012(2) 0.025(3) 0.019(2) -0.001(3) -0.0009(18) -0.002(3)
C32 0.014(2) 0.033(4) 0.019(3) 0.015(3) 0.003(2) 0.004(2)
C77 0.015(2) 0.025(3) 0.018(3) 0.001(2) 0.001(2) 0.000(2)
C83 0.018(3) 0.021(3) 0.022(3) 0.001(2) -0.001(2) -0.006(2)
C2 0.019(3) 0.022(3) 0.016(3) 0.000(2) -0.002(2) -0.001(2)
C72 0.010(2) 0.017(3) 0.017(3) 0.000(2) 0.0033(19) -0.004(2)
C5 0.031(3) 0.041(4) 0.021(3) 0.000(3) -0.001(3) 0.005(3)
C22 0.008(2) 0.020(3) 0.018(3) 0.000(2) 0.0021(19) 0.003(2)
C11 0.012(2) 0.026(3) 0.016(2) 0.002(3) 0.0045(18) -0.003(3)
C29 0.017(3) 0.014(3) 0.021(3) 0.002(2) 0.000(2) 0.003(2)
C26 0.025(3) 0.019(3) 0.026(3) 0.002(3) 0.000(2) 0.009(3)
C25 0.034(3) 0.023(3) 0.026(3) -0.006(3) 0.003(2) 0.000(3)
C24 0.029(3) 0.024(3) 0.023(3) -0.006(3) 0.005(2) 0.000(3)
C60 0.011(2) 0.015(3) 0.015(3) 0.004(2) 0.0011(19) 0.003(2)
C74 0.011(2) 0.036(4) 0.026(3) 0.000(3) -0.003(2) -0.002(3)
C71 0.021(3) 0.020(3) 0.018(3) -0.002(2) 0.006(2) -0.002(2)
C27 0.018(3) 0.021(3) 0.015(3) 0.000(2) 0.001(2) 0.000(2)
C67 0.023(3) 0.027(3) 0.029(3) 0.000(3) 0.004(2) 0.003(3)
C4 0.024(3) 0.035(4) 0.024(3) -0.010(3) -0.003(2) -0.011(3)
C3 0.025(3) 0.022(3) 0.031(3) 0.003(3) 0.003(2) -0.003(3)
C76 0.027(3) 0.017(3) 0.028(3) -0.004(2) 0.008(2) -0.001(3)
C82 0.028(3) 0.023(3) 0.025(3) -0.001(3) 0.004(2) -0.003(3)
C18 0.026(3) 0.024(3) 0.018(3) 0.000(2) 0.003(2) 0.004(3)
C28 0.012(2) 0.020(3) 0.013(3) 0.005(2) 0.0018(18) 0.002(2)
C51 0.012(2) 0.026(3) 0.017(3) 0.009(2) -0.001(2) -0.006(2)
C65 0.018(2) 0.014(3) 0.014(3) -0.001(2) 0.0031(19) 0.000(2)
C69 0.018(3) 0.034(4) 0.032(3) -0.021(3) 0.009(2) -0.005(3)
C52 0.024(3) 0.024(3) 0.021(3) 0.005(3) 0.002(2) -0.005(3)
C61 0.018(2) 0.020(3) 0.013(2) 0.001(2) 0.0022(18) -0.006(3)
C59 0.028(3) 0.049(4) 0.030(4) -0.015(3) 0.010(3) -0.003(3)
C15 0.015(2) 0.017(3) 0.013(3) -0.006(2) 0.0002(19) -0.004(2)
C53 0.023(3) 0.028(3) 0.038(4) 0.003(3) 0.001(2) 0.000(3)
C73 0.016(2) 0.025(3) 0.017(3) 0.000(2) -0.0005(19) 0.001(2)
C55 0.025(3) 0.043(4) 0.027(3) 0.012(3) -0.011(3) 0.002(3)
C79 0.029(3) 0.015(3) 0.015(3) 0.003(2) 0.007(2) -0.002(2)
C7 0.014(2) 0.037(4) 0.012(3) 0.003(2) -0.0023(19) -0.004(2)
C70 0.024(3) 0.047(4) 0.014(3) -0.005(3) 0.003(2) -0.006(3)
C20 0.029(3) 0.023(3) 0.034(3) 0.010(3) 0.008(2) 0.003(3)
C56 0.020(3) 0.033(4) 0.023(3) -0.001(3) -0.002(2) -0.008(3)
C63 0.012(3) 0.028(3) 0.025(3) -0.001(3) 0.003(2) 0.005(2)
C75 0.022(3) 0.031(3) 0.020(3) -0.002(3) -0.003(2) -0.008(3)
C80 0.045(4) 0.022(3) 0.019(3) 0.004(3) 0.007(3) 0.002(3)
C68 0.030(3) 0.019(3) 0.039(4) -0.012(3) 0.004(3) -0.005(3)
C33 0.013(2) 0.024(3) 0.018(3) 0.003(2) -0.0001(18) 0.003(2)
C85 0.011(3) 0.037(4) 0.064(5) -0.006(4) 0.009(3) -0.005(3)
C1 0.014(2) 0.019(3) 0.016(3) 0.000(2) 0.002(2) 0.004(2)
C21 0.022(3) 0.018(3) 0.025(3) -0.002(2) 0.004(2) -0.005(2)
C81 0.038(3) 0.018(3) 0.033(3) 0.002(3) 0.004(3) -0.006(3)
C31 0.011(2) 0.030(3) 0.036(3) 0.018(3) 0.004(2) 0.006(2)
C30 0.023(3) 0.028(3) 0.027(3) 0.007(3) 0.004(2) 0.005(3)
C84 0.017(3) 0.032(4) 0.011(3) -0.004(3) 0.001(2) 0.000(3)
C34 0.013(3) 0.030(3) 0.012(3) 0.008(2) 0.002(2) -0.004(3)
C35 0.017(3) 0.035(4) 0.041(4) 0.004(3) 0.005(3) 0.001(3)
C19 0.027(3) 0.037(4) 0.025(3) 0.016(3) 0.000(2) 0.004(3)
C57 0.016(3) 0.055(5) 0.011(3) -0.002(3) -0.005(2) -0.004(3)
C58 0.016(3) 0.055(4) 0.021(3) 0.002(3) 0.009(2) -0.011(3)
C54 0.030(3) 0.039(4) 0.027(4) 0.015(3) -0.012(3) -0.005(3)
C8 0.025(3) 0.042(4) 0.018(3) -0.008(3) 0.006(2) 0.002(3)
C9 0.032(3) 0.031(3) 0.014(3) 0.007(3) 0.007(2) -0.009(3)
O1E 0.102(5) 0.037(3) 0.150(6) 0.015(4) 0.078(4) 0.021(3)
C2E 0.046(5) 0.041(5) 0.235(15) -0.046(8) 0.013(7) -0.002(4)
C3E 0.54(3) 0.053(7) 0.059(7) 0.039(6) 0.125(13) 0.133(13)
C4E 0.289(17) 0.085(8) 0.037(5) 0.006(6) 0.010(7) 0.117(11)
C1E 0.210(17) 0.083(9) 0.232(18) -0.050(12) 0.148(15) -0.035(11)
F1A 0.0373(19) 0.042(2) 0.071(3) -0.020(2) 0.0069(19) -0.0127(16)
F2A 0.0373(19) 0.042(2) 0.071(3) -0.020(2) 0.0069(19) -0.0127(16)
F3A 0.0373(19) 0.042(2) 0.071(3) -0.020(2) 0.0069(19) -0.0127(16)
F1B 0.0373(19) 0.042(2) 0.071(3) -0.020(2) 0.0069(19) -0.0127(16)
F2B 0.0373(19) 0.042(2) 0.071(3) -0.020(2) 0.0069(19) -0.0127(16)
F3B 0.0373(19) 0.042(2) 0.071(3) -0.020(2) 0.0069(19) -0.0127(16)
F51A 0.0496(18) 0.042(2) 0.076(3) 0.002(2) -0.002(2) 0.0155(16)
F52A 0.0496(18) 0.042(2) 0.076(3) 0.002(2) -0.002(2) 0.0155(16)
F53A 0.0496(18) 0.042(2) 0.076(3) 0.002(2) -0.002(2) 0.0155(16)
F51B 0.0496(18) 0.042(2) 0.076(3) 0.002(2) -0.002(2) 0.0155(16)
F52B 0.0496(18) 0.042(2) 0.076(3) 0.002(2) -0.002(2) 0.0155(16)
F53B 0.0496(18) 0.042(2) 0.076(3) 0.002(2) -0.002(2) 0.0155(16)

loop_
_geom_bond_atom_site_label_1
_geom_bond_atom_site_label_2
_geom_bond_distance
_geom_bond_site_symmetry_2
_geom_bond_publ_flag
Pd1 C1 2.002(5) . ?
Pd1 N1 2.134(3) . ?
Pd1 O1 2.144(3) . ?
Pd1 P1 2.2781(11) . ?
Pd51 C51 2.007(5) . ?
Pd51 O51 2.136(4) . ?
Pd51 N51 2.143(4) . ?
Pd51 P51 2.2792(12) . ?
P51 C72 1.840(5) . ?
P51 C78 1.838(5) . ?
P51 C60 1.846(5) . ?
P1 C10 1.840(4) . ?
P1 C22 1.841(6) . ?
P1 C28 1.846(5) . ?
N1 C9 1.472(8) . ?
N1 C8 1.485(7) . ?
N1 C7 1.494(6) . ?
O2 C34 1.225(6) . ?
O52 C84 1.217(7) . ?
N51 C58 1.465(8) . ?
N51 C57 1.477(6) . ?
N51 C59 1.482(9) . ?
O51 C84 1.278(6) . ?
C13 C12 1.379(7) . ?
C13 C14 1.386(7) . ?
C13 H13 0.9500 . ?
O1 C34 1.267(6) . ?
C16 C17 1.384(7) . ?
C16 C21 1.379(7) . ?
C16 C15 1.506(7) . ?
C66 C67 1.401(8) . ?
C66 C71 1.392(7) . ?
C66 C65 1.503(7) . ?
C78 C79 1.530(7) . ?
C78 C83 1.542(7) . ?
C78 H78 1.0000 . ?
C23 C24 1.528(7) . ?
C23 C22 1.539(7) . ?
C23 H23A 0.9900 . ?
C23 H23B 0.9900 . ?
C14 C15 1.403(6) . ?
C14 H14 0.9500 . ?
C62 C61 1.360(6) . ?
C62 C63 1.387(7) . ?
C62 H62 0.9500 . ?
C6 C5 1.408(8) . ?
C6 C1 1.398(7) . ?
C6 C7 1.501(7) . ?
C17 C18 1.397(7) . ?
C17 H17 0.9500 . ?
C10 C11 1.384(6) . ?
C10 C15 1.417(7) . ?
C64 C63 1.376(7) . ?
C64 C65 1.397(7) . ?
C64 H64 0.9500 . ?
C12 C11 1.392(6) . ?
C12 H12 0.9500 . ?
C32 C31 1.515(8) . ?
C32 C33 1.545(7) . ?
C32 H32A 0.9900 . ?
C32 H32B 0.9900 . ?
C77 C76 1.534(7) . ?
C77 C72 1.533(7) . ?
C77 H77A 0.9900 . ?
C77 H77B 0.9900 . ?
C83 C82 1.520(8) . ?
C83 H83A 0.9900 . ?
C83 H83B 0.9900 . ?
C2 C3 1.388(7) . ?
C2 C1 1.405(7) . ?
C2 H2 0.9500 . ?
C72 C73 1.540(7) . ?
C72 H72 1.0000 . ?
C5 C4 1.377(9) . ?
C5 H5 0.9500 . ?
C22 C27 1.531(7) . ?
C22 H22 1.0000 . ?
C11 H11 0.9500 . ?
C29 C30 1.528(7) . ?
C29 C28 1.531(7) . ?
C29 H29A 0.9900 . ?
C29 H29B 0.9900 . ?
C26 C27 1.518(8) . ?
C26 C25 1.516(7) . ?
C26 H26A 0.9900 . ?
C26 H26B 0.9900 . ?
C25 C24 1.511(8) . ?
C25 H25A 0.9900 . ?
C25 H25B 0.9900 . ?
C24 H24A 0.9900 . ?
C24 H24B 0.9900 . ?
C60 C65 1.398(6) . ?
C60 C61 1.418(6) . ?
C74 C75 1.521(8) . ?
C74 C73 1.522(7) . ?
C74 H74A 0.9900 . ?
C74 H74B 0.9900 . ?
C71 C70 1.386(7) . ?
C71 H71 0.9500 . ?
C27 H27A 0.9900 . ?
C27 H27B 0.9900 . ?
C67 C68 1.390(8) . ?
C67 H67 0.9500 . ?
C4 C3 1.377(8) . ?
C4 H4 0.9500 . ?
C3 H3 0.9500 . ?
C76 C75 1.529(7) . ?
C76 H76A 0.9900 . ?
C76 H76B 0.9900 . ?
C82 C81 1.544(7) . ?
C82 H82A 0.9900 . ?
C82 H82B 0.9900 . ?
C18 C19 1.382(8) . ?
C18 H18 0.9500 . ?
C28 C33 1.531(7) . ?
C28 H28 1.0000 . ?
C51 C52 1.385(8) . ?
C51 C56 1.411(7) . ?
C69 C68 1.368(8) . ?
C69 C70 1.374(8) . ?
C69 H69 0.9500 . ?
C52 C53 1.385(8) . ?
C52 H52 0.9500 . ?
C61 H61 0.9500 . ?
C59 H59A 0.9800 . ?
C59 H59B 0.9800 . ?
C59 H59C 0.9800 . ?
C53 C54 1.394(8) . ?
C53 H53 0.9500 . ?
C73 H73A 0.9900 . ?
C73 H73B 0.9900 . ?
C55 C54 1.348(9) . ?
C55 C56 1.382(8) . ?
C55 H55 0.9500 . ?
C79 C80 1.553(7) . ?
C79 H79A 0.9900 . ?
C79 H79B 0.9900 . ?
C7 H7A 0.9900 . ?
C7 H7B 0.9900 . ?
C70 H70 0.9500 . ?
C20 C19 1.380(8) . ?
C20 C21 1.396(7) . ?
C20 H20 0.9500 . ?
C56 C57 1.491(8) . ?
C63 H63 0.9500 . ?
C75 H75A 0.9900 . ?
C75 H75B 0.9900 . ?
C80 C81 1.541(8) . ?
C80 H80A 0.9900 . ?
C80 H80B 0.9900 . ?
C68 H68 0.9500 . ?
C33 H33A 0.9900 . ?
C33 H33B 0.9900 . ?
C85 F51B 1.258(14) . ?
C85 F52B 1.308(15) . ?
C85 F51A 1.284(9) . ?
C85 F52A 1.342(9) . ?
C85 F53A 1.454(9) . ?
C85 F53B 1.472(13) . ?
C85 C84 1.511(9) . ?
C21 H21 0.9500 . ?
C81 H81A 0.9900 . ?
C81 H81B 0.9900 . ?
C31 C30 1.534(7) . ?
C31 H31A 0.9900 . ?
C31 H31B 0.9900 . ?
C30 H30A 0.9900 . ?
C30 H30B 0.9900 . ?
C34 C35 1.526(8) . ?
C35 F2B 1.359(13) . ?
C35 F3B 1.336(11) . ?
C35 F1B 1.344(12) . ?
C35 F2A 1.330(9) . ?
C35 F3A 1.363(10) . ?
C35 F1A 1.323(10) . ?
C19 H19 0.9500 . ?
C57 H57A 0.9900 . ?
C57 H57B 0.9900 . ?
C58 H58A 0.9800 . ?
C58 H58B 0.9800 . ?
C58 H58C 0.9800 . ?
C54 H54 0.9500 . ?
C8 H8A 0.9800 . ?
C8 H8B 0.9800 . ?
C8 H8C 0.9800 . ?
C9 H9A 0.9800 . ?
C9 H9B 0.9800 . ?
C9 H9C 0.9800 . ?
O1E C3E 1.406(14) . ?
O1E C1E 1.439(16) . ?
C2E C1E 1.493(18) . ?
C2E H21E 0.9800 . ?
C2E H22E 0.9800 . ?
C2E H23E 0.9800 . ?
C3E C4E 1.56(2) . ?
C3E H31E 0.9900 . ?
C3E H32E 0.9900 . ?
C4E H41E 0.9800 . ?
C4E H42E 0.9800 . ?
C4E H43E 0.9800 . ?
C1E H11E 0.9900 . ?
C1E H12E 0.9900 . ?
